data_9000180
loop_
_publ_author_name
'Dollase, W. A.'

_publ_section_title
;
 Refinement and comparison of the structures of zoisite and clinozoisite
;
_journal_name_full 'American Mineralogist'
_journal_page_first 1882
_journal_page_last 1898
_journal_volume 53
_journal_year 1968
_chemical_formula_sum 'Al3 Ca2 H O13 Si3'
_chemical_name_mineral Clinozoisite
_space_group_IT_number 11
_symmetry_space_group_name_Hall '-P 2yb'
_symmetry_space_group_name_H-M 'P 1 21/m 1'
_cell_angle_alpha 90
_cell_angle_beta 115.50
_cell_angle_gamma 90
_cell_length_a 8.879
_cell_length_b 5.583
_cell_length_c 10.155
_cell_formula_units_Z 2
_cell_volume 454.360
_database_code_amcsd 0000185
_exptl_crystal_density_diffrn 3.321
_cod_original_formula_sum 'Ca2 Si3 Al3 H O13'
_cod_database_code 9000180

loop_
_space_group_symop_operation_xyz
x,y,z
x,1/2-y,z
-x,1/2+y,-z
-x,-y,-z

loop_
_atom_site_aniso_label
_atom_site_aniso_U_11
_atom_site_aniso_U_22
_atom_site_aniso_U_33
_atom_site_aniso_U_12
_atom_site_aniso_U_13
_atom_site_aniso_U_23
Ca1 0.01009 0.00837 0.01149 0.00000 0.00707 0.00000
Ca2 0.00878 0.01200 0.00979 0.00000 0.00409 0.00000
O9 0.01887 0.02053 0.01447 0.00000 0.00930 0.00000

loop_
_atom_site_label
_atom_site_fract_x
_atom_site_fract_y
_atom_site_fract_z
_atom_site_U_iso_or_equiv
Ca1 0.76170 0.75000 0.15550 ?
Ca2 0.60630 0.75000 0.42340 ?
Si1 0.33820 0.75000 0.04780 0.00494
Si2 0.67760 0.25000 0.27530 0.00532
Si3 0.18220 0.75000 0.31580 0.00494
Al1 0.00000 0.00000 0.00000 0.00545
Al2 0.00000 0.00000 0.50000 0.00519
Al3 0.28730 0.25000 0.22380 0.00570
H 0.04600 0.25000 0.34100 0.00633
O1 0.23460 0.99720 0.04520 0.00735
O2 0.30040 0.98670 0.35090 0.00735
O3 0.78740 0.01280 0.34710 0.00798
O4 0.05510 0.25000 0.13220 0.00557
O5 0.03950 0.75000 0.14330 0.00532
O6 0.05960 0.75000 0.40100 0.00570
O7 0.51660 0.75000 0.17790 0.00798
O8 0.50900 0.25000 0.29500 0.01165
O9 0.64200 0.25000 0.10420 ?
O10 0.07510 0.25000 0.42410 0.00646

loop_
_cod_related_entry_id
_cod_related_entry_database
_cod_related_entry_code
1 AMCSD 0000185
